data_4072679
loop_
_publ_author_name
'Mandal, Debaprasad'
'Gupta, B. D.'

_publ_section_title
;
 Hindered Rotation Leading to Nonequivalence in 2-Substituted Benzyl
 Cobaloximes:&#x00A0; Structure&#x2212;Property Relationship&#x2020;
;
_journal_issue 3
_journal_name_full Organometallics
_journal_page_first 658
_journal_paper_doi 10.1021/om060940d
_journal_volume 26
_journal_year 2007
_chemical_formula_moiety 'C16 H17 Br Co N5 O4'
_chemical_formula_sum 'C16 H17 Br Co N5 O4'
_chemical_formula_weight 482.19
_chemical_name_common 2-Br-C6H4CH2-Co(gH)2Py
_chemical_name_systematic
;
 trans-bis(glyoximato)-2-bromo-benzyl-(pyridine)-cobalt(III)
;
_space_group_IT_number 14
_symmetry_cell_setting monoclinic
_symmetry_Int_Tables_number 14
_symmetry_space_group_name_Hall '-P 2ybc'
_symmetry_space_group_name_H-M 'P 1 21/c 1'
_atom_sites_solution_hydrogens geom
_atom_sites_solution_primary direct
_atom_sites_solution_secondary difmap
_audit_creation_method SHELXL-97
_cell_angle_alpha 90
_cell_angle_beta 110.657(3)
_cell_angle_gamma 90
_cell_formula_units_Z 4
_cell_length_a 8.9460(15)
_cell_length_b 26.5150(4)
_cell_length_c 8.1980(13)
_cell_measurement_reflns_used 600
_cell_measurement_temperature 100(2)
_cell_measurement_theta_max +28
_cell_measurement_theta_min -28
_cell_volume 1819.6(4)
_computing_cell_refinement 'SMART 5.628 (BRUKER, 2003)'
_computing_data_collection 'SMART 5.628 (BRUKER, 2003)'
_computing_data_reduction 'SAINT+ 6.45 (BRUKER, 2003)'
_computing_molecular_graphics 'Diamond 2.1'
_computing_publication_material 'WinGX publication routines (Farrugia, 1999)'
_computing_structure_refinement 'SHELXL-97 (Sheldrick, 1997)'
_computing_structure_solution 'SIR 97'
_diffrn_ambient_temperature 100(2)
_diffrn_measured_fraction_theta_full 0.982
_diffrn_measured_fraction_theta_max 0.982
_diffrn_measurement_device_type 'CCD area detector'
_diffrn_measurement_method \f/\w
_diffrn_radiation_monochromator graphite
_diffrn_radiation_source 'fine-focus sealed tube'
_diffrn_radiation_type MoK\a
_diffrn_radiation_wavelength 0.71073
_diffrn_reflns_av_R_equivalents 0.0517
_diffrn_reflns_av_sigmaI/netI 0.0640
_diffrn_reflns_limit_h_max 11
_diffrn_reflns_limit_h_min -11
_diffrn_reflns_limit_k_max 35
_diffrn_reflns_limit_k_min -32
_diffrn_reflns_limit_l_max 6
_diffrn_reflns_limit_l_min -10
_diffrn_reflns_number 11844
_diffrn_reflns_theta_full 28.31
_diffrn_reflns_theta_max 28.31
_diffrn_reflns_theta_min 2.43
_diffrn_standards_decay_% <0.05
_exptl_absorpt_coefficient_mu 3.173
_exptl_absorpt_correction_T_max 0.5990
_exptl_absorpt_correction_T_min 0.4703
_exptl_absorpt_correction_type empirical
_exptl_absorpt_process_details 'Bruker SADABS'
_exptl_crystal_colour orange
_exptl_crystal_density_diffrn 1.760
_exptl_crystal_density_method 'not measured'
_exptl_crystal_description block
_exptl_crystal_F_000 968
_exptl_crystal_size_max 0.28
_exptl_crystal_size_mid 0.20
_exptl_crystal_size_min 0.18
_refine_diff_density_max 2.243
_refine_diff_density_min -1.223
_refine_diff_density_rms 0.159
_refine_ls_extinction_method none
_refine_ls_goodness_of_fit_ref 1.053
_refine_ls_hydrogen_treatment mixed
_refine_ls_matrix_type full
_refine_ls_number_parameters 244
_refine_ls_number_reflns 4434
_refine_ls_number_restraints 0
_refine_ls_restrained_S_all 1.053
_refine_ls_R_factor_all 0.0783
_refine_ls_R_factor_gt 0.0533
_refine_ls_shift/su_max 0.001
_refine_ls_shift/su_mean 0.000
_refine_ls_structure_factor_coef Fsqd
_refine_ls_weighting_details 'calc w=1/[\s^2^(Fo^2^)+(0.0800P)^2^+0.0000P] where P=(Fo^2^+2Fc^2^)/3'
_refine_ls_weighting_scheme calc
_refine_ls_wR_factor_gt 0.1320
_refine_ls_wR_factor_ref 0.1435
_reflns_number_gt 3243
_reflns_number_total 4434
_reflns_threshold_expression >2sigma(I)
_cod_data_source_file om060940dsi20061012_013251.cif
_cod_data_source_block 4c
_cod_original_sg_symbol_H-M 'P 21/c'
_cod_database_code 4072679

loop_
_symmetry_equiv_pos_as_xyz
'x, y, z'
'-x, y+1/2, -z+1/2'
'-x, -y, -z'
'x, -y-1/2, z-1/2'

loop_
_atom_site_label
_atom_site_type_symbol
_atom_site_fract_x
_atom_site_fract_y
_atom_site_fract_z
_atom_site_U_iso_or_equiv
_atom_site_adp_type
_atom_site_occupancy
_atom_site_symmetry_multiplicity
_atom_site_calc_flag
_atom_site_refinement_flags
Co1 Co 0.15110(6) 0.127359(18) 0.67448(6) 0.01138(15) Uani 1 1 d .
Br1 Br 0.67695(5) 0.121237(17) 1.00771(6) 0.03212(16) Uani 1 1 d .
O1 O 0.3842(3) 0.20154(10) 0.6821(3) 0.0196(6) Uani 1 1 d .
O2 O 0.0164(3) 0.10578(11) 0.9366(3) 0.0181(6) Uani 1 1 d .
H2O H -0.0264 0.0823 0.8363 0.027 Uiso 1 1 d .
O3 O -0.0774(3) 0.05157(10) 0.6699(3) 0.0203(6) Uani 1 1 d .
O4 O 0.2772(3) 0.15200(11) 0.4083(3) 0.0218(6) Uani 1 1 d .
H4O H 0.3386 0.1751 0.5048 0.033 Uiso 1 1 d .
N1 N 0.3014(4) 0.17916(12) 0.7703(4) 0.0144(7) Uani 1 1 d .
N2 N 0.1257(4) 0.13253(12) 0.8926(4) 0.0144(6) Uani 1 1 d .
N3 N 0.0065(4) 0.07349(11) 0.5832(4) 0.0148(7) Uani 1 1 d .
N4 N 0.1775(4) 0.12200(11) 0.4568(4) 0.0157(7) Uani 1 1 d .
N5 N -0.0314(4) 0.17814(12) 0.5713(4) 0.0151(7) Uani 1 1 d .
C1 C 0.3170(5) 0.19286(14) 0.9276(5) 0.0175(8) Uani 1 1 d .
H1 H 0.3891 0.2184 0.9899 0.021 Uiso 1 1 calc R
C2 C 0.2146(5) 0.16555(15) 0.9985(5) 0.0187(8) Uani 1 1 d .
H2 H 0.2126 0.1713 1.1121 0.022 Uiso 1 1 calc R
C3 C -0.0091(5) 0.06012(14) 0.4253(5) 0.0170(8) Uani 1 1 d .
H3 H -0.0793 0.0340 0.3640 0.020 Uiso 1 1 calc R
C4 C 0.0894(5) 0.08838(15) 0.3517(5) 0.0196(9) Uani 1 1 d .
H4 H 0.0897 0.0829 0.2373 0.024 Uiso 1 1 calc R
C5 C -0.1834(5) 0.16728(15) 0.5549(5) 0.0195(8) Uani 1 1 d .
H5 H -0.2042 0.1362 0.6008 0.023 Uiso 1 1 calc R
C6 C -0.3098(5) 0.19908(16) 0.4747(5) 0.0230(9) Uani 1 1 d .
H6 H -0.4153 0.1897 0.4641 0.028 Uiso 1 1 calc R
C7 C -0.2820(5) 0.24476(15) 0.4097(6) 0.0241(9) Uani 1 1 d .
H7 H -0.3672 0.2672 0.3523 0.029 Uiso 1 1 calc R
C8 C -0.1249(5) 0.25685(17) 0.4314(6) 0.0286(10) Uani 1 1 d .
H8 H -0.1005 0.2885 0.3925 0.034 Uiso 1 1 calc R
C9 C -0.0048(5) 0.22268(15) 0.5094(5) 0.0227(9) Uani 1 1 d .
H9 H 0.1014 0.2311 0.5198 0.027 Uiso 1 1 calc R
C10 C 0.3347(5) 0.07575(14) 0.7589(5) 0.0169(8) Uani 1 1 d .
H10A H 0.3002 0.0443 0.6906 0.020 Uiso 1 1 calc R
H10B H 0.4272 0.0892 0.7329 0.020 Uiso 1 1 calc R
C11 C 0.3888(5) 0.06284(14) 0.9469(5) 0.0180(8) Uani 1 1 d .
C12 C 0.5266(5) 0.08255(14) 1.0728(5) 0.0200(9) Uani 1 1 d .
C13 C 0.5673(5) 0.07292(15) 1.2492(5) 0.0241(9) Uani 1 1 d .
H13 H 0.6607 0.0874 1.3314 0.029 Uiso 1 1 calc R
C14 C 0.4698(6) 0.04188(16) 1.3037(6) 0.0280(10) Uani 1 1 d .
H14 H 0.4938 0.0362 1.4248 0.034 Uiso 1 1 calc R
C15 C 0.3389(5) 0.01925(16) 1.1850(5) 0.0249(9) Uani 1 1 d .
H15 H 0.2761 -0.0036 1.2229 0.030 Uiso 1 1 calc R
C16 C 0.2989(5) 0.02975(15) 1.0100(5) 0.0200(8) Uani 1 1 d .
H16 H 0.2072 0.0140 0.9290 0.024 Uiso 1 1 calc R

loop_
_atom_site_aniso_label
_atom_site_aniso_U_11
_atom_site_aniso_U_22
_atom_site_aniso_U_33
_atom_site_aniso_U_23
_atom_site_aniso_U_13
_atom_site_aniso_U_12
Co1 0.0142(3) 0.0139(3) 0.0082(2) 0.00054(18) 0.0066(2) 0.00008(19)
Br1 0.0205(2) 0.0359(3) 0.0374(3) 0.0116(2) 0.0072(2) -0.00479(18)
O1 0.0222(14) 0.0230(15) 0.0162(14) 0.0063(11) 0.0101(12) -0.0048(11)
O2 0.0210(14) 0.0244(14) 0.0129(13) 0.0006(11) 0.0110(11) -0.0053(12)
O3 0.0263(15) 0.0192(14) 0.0208(14) 0.0010(11) 0.0150(12) -0.0068(11)
O4 0.0262(16) 0.0303(16) 0.0133(14) 0.0026(12) 0.0123(12) -0.0045(12)
N1 0.0137(15) 0.0189(16) 0.0115(15) 0.0025(13) 0.0054(13) 0.0016(12)
N2 0.0159(16) 0.0197(16) 0.0110(15) 0.0018(12) 0.0088(13) 0.0029(12)
N3 0.0162(16) 0.0124(15) 0.0180(16) 0.0019(12) 0.0088(13) 0.0015(12)
N4 0.0185(16) 0.0186(17) 0.0120(15) 0.0028(12) 0.0079(13) 0.0014(13)
N5 0.0212(17) 0.0170(16) 0.0083(14) 0.0009(12) 0.0068(13) -0.0021(13)
C1 0.020(2) 0.0173(19) 0.0128(18) -0.0016(15) 0.0023(15) 0.0015(15)
C2 0.025(2) 0.020(2) 0.0121(18) 0.0005(15) 0.0077(16) 0.0049(16)
C3 0.020(2) 0.0152(18) 0.0147(18) -0.0012(15) 0.0042(16) -0.0014(15)
C4 0.027(2) 0.021(2) 0.0117(18) 0.0020(15) 0.0080(17) 0.0019(16)
C5 0.021(2) 0.020(2) 0.020(2) 0.0015(16) 0.0103(17) -0.0018(16)
C6 0.018(2) 0.025(2) 0.027(2) -0.0013(17) 0.0090(18) 0.0047(16)
C7 0.021(2) 0.024(2) 0.026(2) 0.0050(17) 0.0071(18) 0.0105(17)
C8 0.029(2) 0.027(2) 0.031(2) 0.0131(19) 0.012(2) 0.0035(18)
C9 0.022(2) 0.022(2) 0.024(2) 0.0062(17) 0.0098(17) -0.0002(17)
C10 0.021(2) 0.0183(19) 0.0122(18) 0.0000(15) 0.0071(16) 0.0040(15)
C11 0.022(2) 0.0161(19) 0.018(2) 0.0024(15) 0.0090(17) 0.0057(15)
C12 0.0174(19) 0.017(2) 0.028(2) 0.0041(16) 0.0113(18) 0.0019(15)
C13 0.023(2) 0.022(2) 0.021(2) -0.0025(17) 0.0007(18) 0.0055(17)
C14 0.040(3) 0.029(2) 0.018(2) 0.0061(18) 0.014(2) 0.009(2)
C15 0.031(2) 0.025(2) 0.023(2) 0.0093(17) 0.0153(19) 0.0066(18)
C16 0.022(2) 0.0180(19) 0.022(2) 0.0033(16) 0.0095(17) 0.0045(16)

loop_
_atom_type_symbol
_atom_type_description
_atom_type_scat_dispersion_real
_atom_type_scat_dispersion_imag
_atom_type_scat_source
C C 0.0033 0.0016 'International Tables Vol C Tables 4.2.6.8 and 6.1.1.4'
H H 0.0000 0.0000 'International Tables Vol C Tables 4.2.6.8 and 6.1.1.4'
N N 0.0061 0.0033 'International Tables Vol C Tables 4.2.6.8 and 6.1.1.4'
O O 0.0106 0.0060 'International Tables Vol C Tables 4.2.6.8 and 6.1.1.4'
Co Co 0.3494 0.9721 'International Tables Vol C Tables 4.2.6.8 and 6.1.1.4'
Br Br -0.2901 2.4595 'International Tables Vol C Tables 4.2.6.8 and 6.1.1.4'

loop_
_geom_angle_atom_site_label_1
_geom_angle_atom_site_label_2
_geom_angle_atom_site_label_3
_geom_angle
_geom_angle_publ_flag
N2 Co1 N4 179.71(15) ?
N2 Co1 N1 81.90(14) ?
N4 Co1 N1 98.04(14) ?
N2 Co1 N3 97.78(14) ?
N4 Co1 N3 82.28(14) ?
N1 Co1 N3 177.73(13) ?
N2 Co1 N5 89.91(13) ?
N4 Co1 N5 90.37(13) ?
N1 Co1 N5 92.32(13) ?
N3 Co1 N5 89.93(13) ?
N2 Co1 C10 94.50(14) ?
N4 Co1 C10 85.22(14) ?
N1 Co1 C10 88.68(15) ?
N3 Co1 C10 89.11(15) ?
N5 Co1 C10 175.57(13) yes
C1 N1 O1 121.6(3) ?
C1 N1 Co1 115.3(3) ?
O1 N1 Co1 123.0(2) ?
C2 N2 O2 120.5(3) ?
C2 N2 Co1 115.8(3) ?
O2 N2 Co1 123.6(2) ?
C3 N3 O3 121.9(3) ?
C3 N3 Co1 114.6(3) ?
O3 N3 Co1 123.5(2) ?
C4 N4 O4 121.2(3) ?
C4 N4 Co1 115.5(3) ?
O4 N4 Co1 123.2(2) ?
C9 N5 C5 117.3(3) ?
C9 N5 Co1 120.8(3) ?
C5 N5 Co1 121.9(3) ?
N1 C1 C2 113.5(3) ?
N2 C2 C1 113.4(3) ?
N3 C3 C4 114.1(3) ?
N4 C4 C3 113.4(3) ?
N5 C5 C6 123.1(4) ?
C5 C6 C7 119.4(4) ?
C6 C7 C8 117.7(4) ?
C9 C8 C7 119.7(4) ?
N5 C9 C8 122.8(4) ?
C11 C10 Co1 115.5(3) yes
C12 C11 C16 115.5(4) ?
C12 C11 C10 124.0(4) ?
C16 C11 C10 120.5(4) ?
C13 C12 C11 122.7(4) ?
C13 C12 Br1 116.0(3) ?
C11 C12 Br1 121.2(3) ?
C14 C13 C12 118.9(4) ?
C15 C14 C13 120.6(4) ?
C14 C15 C16 119.7(4) ?
C15 C16 C11 122.4(4) ?

loop_
_geom_bond_atom_site_label_1
_geom_bond_atom_site_label_2
_geom_bond_distance
_geom_bond_publ_flag
Co1 N2 1.885(3) ?
Co1 N4 1.886(3) ?
Co1 N1 1.888(3) ?
Co1 N3 1.895(3) ?
Co1 N5 2.054(3) yes
Co1 C10 2.061(4) yes
Br1 C12 1.911(4) ?
O1 N1 1.341(4) ?
O2 N2 1.356(4) ?
O3 N3 1.335(4) ?
O4 N4 1.355(4) ?
N1 C1 1.299(5) ?
N2 C2 1.290(5) ?
N3 C3 1.301(5) ?
N4 C4 1.296(5) ?
N5 C9 1.340(5) ?
N5 C5 1.349(5) ?
C1 C2 1.442(6) ?
C3 C4 1.441(5) ?
C5 C6 1.378(5) ?
C6 C7 1.380(6) ?
C7 C8 1.390(6) ?
C8 C9 1.378(6) ?
C10 C11 1.484(5) ?
C11 C12 1.400(6) ?
C11 C16 1.406(6) ?
C12 C13 1.385(6) ?
C13 C14 1.383(6) ?
C14 C15 1.369(6) ?
C15 C16 1.379(5) ?

loop_
_geom_torsion_atom_site_label_1
_geom_torsion_atom_site_label_2
_geom_torsion_atom_site_label_3
_geom_torsion_atom_site_label_4
_geom_torsion
N2 Co1 N1 C1 0.4(3)
N4 Co1 N1 C1 -179.3(3)
N5 Co1 N1 C1 90.0(3)
C10 Co1 N1 C1 -94.3(3)
N2 Co1 N1 O1 -177.9(3)
N4 Co1 N1 O1 2.3(3)
N5 Co1 N1 O1 -88.4(3)
C10 Co1 N1 O1 87.3(3)
N1 Co1 N2 C2 -0.5(3)
N3 Co1 N2 C2 177.3(3)
N5 Co1 N2 C2 -92.8(3)
C10 Co1 N2 C2 87.5(3)
N1 Co1 N2 O2 176.1(3)
N3 Co1 N2 O2 -6.1(3)
N5 Co1 N2 O2 83.8(3)
C10 Co1 N2 O2 -95.8(3)
N2 Co1 N3 C3 178.6(3)
N4 Co1 N3 C3 -1.7(3)
N5 Co1 N3 C3 88.7(3)
C10 Co1 N3 C3 -87.0(3)
N2 Co1 N3 O3 0.5(3)
N4 Co1 N3 O3 -179.7(3)
N5 Co1 N3 O3 -89.4(3)
C10 Co1 N3 O3 95.0(3)
N1 Co1 N4 C4 179.8(3)
N3 Co1 N4 C4 2.1(3)
N5 Co1 N4 C4 -87.8(3)
C10 Co1 N4 C4 91.8(3)
N1 Co1 N4 O4 -2.3(3)
N3 Co1 N4 O4 179.9(3)
N5 Co1 N4 O4 90.1(3)
C10 Co1 N4 O4 -90.3(3)
N2 Co1 N5 C9 117.2(3)
N4 Co1 N5 C9 -62.7(3)
N1 Co1 N5 C9 35.3(3)
N3 Co1 N5 C9 -145.0(3)
N2 Co1 N5 C5 -66.2(3)
N4 Co1 N5 C5 113.9(3)
N1 Co1 N5 C5 -148.0(3)
N3 Co1 N5 C5 31.6(3)
O1 N1 C1 C2 178.1(3)
Co1 N1 C1 C2 -0.3(4)
O2 N2 C2 C1 -176.3(3)
Co1 N2 C2 C1 0.5(4)
N1 C1 C2 N2 -0.1(5)
O3 N3 C3 C4 179.2(3)
Co1 N3 C3 C4 1.2(4)
O4 N4 C4 C3 -179.9(3)
Co1 N4 C4 C3 -2.0(4)
N3 C3 C4 N4 0.5(5)
C9 N5 C5 C6 1.6(6)
Co1 N5 C5 C6 -175.1(3)
N5 C5 C6 C7 -1.1(6)
C5 C6 C7 C8 -1.0(6)
C6 C7 C8 C9 2.5(7)
C5 N5 C9 C8 0.0(6)
Co1 N5 C9 C8 176.7(3)
C7 C8 C9 N5 -2.0(7)
N2 Co1 C10 C11 -3.1(3)
N4 Co1 C10 C11 176.8(3)
N1 Co1 C10 C11 78.7(3)
N3 Co1 C10 C11 -100.8(3)
Co1 C10 C11 C12 -101.5(4)
Co1 C10 C11 C16 77.2(4)
C16 C11 C12 C13 -4.0(6)
C10 C11 C12 C13 174.8(4)
C16 C11 C12 Br1 172.1(3)
C10 C11 C12 Br1 -9.2(5)
C11 C12 C13 C14 1.1(6)
Br1 C12 C13 C14 -175.1(3)
C12 C13 C14 C15 2.8(6)
C13 C14 C15 C16 -3.7(6)
C14 C15 C16 C11 0.6(6)
C12 C11 C16 C15 3.1(6)
C10 C11 C16 C15 -175.7(4)
